data_7214716
loop_
_publ_author_name
'Mirzaei, M.'
'Eshtiagh-Hosseini, H.'
'Chahkandi, M.'
'Alfi, N.'
'Shokrollahi, A.'
'Shokrollahi, N.'
'Janiak, A.'

_publ_section_title
;
 Comprehensive studies of non-covalent interactions within four new Cu(ii)
 supramolecules
;
_journal_issue 24
_journal_name_full CrystEngComm
_journal_page_first 8468
_journal_paper_doi 10.1039/c2ce26442k
_journal_volume 14
_journal_year 2012
_chemical_formula_sum 'C6 H10 Cl2 Cu N4 O2'
_chemical_formula_weight 304.62
_chemical_name_systematic
;
?
;
_space_group_IT_number 61
_symmetry_cell_setting orthorhombic
_symmetry_space_group_name_Hall '-P 2ac 2ab'
_symmetry_space_group_name_H-M 'P b c a'
_atom_sites_solution_hydrogens geom
_atom_sites_solution_primary direct
_atom_sites_solution_secondary difmap
_audit_creation_method SHELXL-97
_cell_angle_alpha 90.00
_cell_angle_beta 90.00
_cell_angle_gamma 90.00
_cell_formula_units_Z 8
_cell_length_a 12.4940(6)
_cell_length_b 7.5099(4)
_cell_length_c 22.6355(11)
_cell_measurement_reflns_used 1575
_cell_measurement_temperature 120(2)
_cell_measurement_theta_max 27.5327
_cell_measurement_theta_min 3.1497
_cell_volume 2123.86(18)
_computing_cell_refinement 'CrysAlis RED (Oxford Diffraction Ltd, 2009)'
_computing_data_collection 'CrysAlis CCD (Oxford Diffraction Ltd, 2009)'
_computing_data_reduction 'CrysAlis RED (Oxford Diffraction Ltd, 2009)'
_computing_structure_refinement 'SHELXL-97 (Sheldrick, 1997)'
_computing_structure_solution 'SHELXS-97 (Sheldrick, 1990)'
_diffrn_ambient_temperature 120(2)
_diffrn_detector_area_resol_mean 8.4353
_diffrn_measured_fraction_theta_full 0.998
_diffrn_measured_fraction_theta_max 0.998
_diffrn_measurement_device_type 'Xcalibur, Sapphire2, large Be window'
_diffrn_measurement_method '\w scan'
_diffrn_radiation_monochromator graphite
_diffrn_radiation_source 'Enhance (Mo) X-ray Source'
_diffrn_radiation_type MoK\a
_diffrn_radiation_wavelength 0.71073
_diffrn_reflns_av_R_equivalents 0.0356
_diffrn_reflns_av_sigmaI/netI 0.0762
_diffrn_reflns_limit_h_max 14
_diffrn_reflns_limit_h_min -8
_diffrn_reflns_limit_k_max 4
_diffrn_reflns_limit_k_min -8
_diffrn_reflns_limit_l_max 21
_diffrn_reflns_limit_l_min -26
_diffrn_reflns_number 4308
_diffrn_reflns_theta_full 25.00
_diffrn_reflns_theta_max 25.00
_diffrn_reflns_theta_min 3.26
_diffrn_standards_number 0
_exptl_absorpt_coefficient_mu 2.544
_exptl_absorpt_correction_T_max 1.00000
_exptl_absorpt_correction_T_min 0.89418
_exptl_absorpt_correction_type multi-scan
_exptl_absorpt_process_details 'CrysAlis RED (Oxford Diffraction Ltd, 2009)'
_exptl_crystal_density_diffrn 1.905
_exptl_crystal_density_method 'not measured'
_exptl_crystal_F_000 1224
_exptl_crystal_size_max 0.40
_exptl_crystal_size_mid 0.20
_exptl_crystal_size_min 0.20
_refine_diff_density_max 0.702
_refine_diff_density_min -0.498
_refine_diff_density_rms 0.093
_refine_ls_extinction_method none
_refine_ls_goodness_of_fit_ref 0.848
_refine_ls_hydrogen_treatment mixed
_refine_ls_matrix_type full
_refine_ls_number_parameters 151
_refine_ls_number_reflns 1860
_refine_ls_number_restraints 0
_refine_ls_restrained_S_all 0.848
_refine_ls_R_factor_all 0.0558
_refine_ls_R_factor_gt 0.0302
_refine_ls_shift/su_max 0.000
_refine_ls_shift/su_mean 0.000
_refine_ls_structure_factor_coef Fsqd
_refine_ls_weighting_details 'calc w=1/[\s^2^(Fo^2^)+(0.0248P)^2^+0.0000P] where P=(Fo^2^+2Fc^2^)/3'
_refine_ls_weighting_scheme calc
_refine_ls_wR_factor_gt 0.0601
_refine_ls_wR_factor_ref 0.0626
_reflns_number_gt 1214
_reflns_number_total 1860
_reflns_threshold_expression >2sigma(I)
_cod_data_source_file c2ce26442k.txt
_cod_data_source_block m
_cod_depositor_comments
;
The following automatic conversions were performed:

'_symmetry_cell_setting' value 'Orthorhombic' changed to
'orthorhombic' according to
/usr/data/users/saulius/automatic-downloads/retrospective/RSC/lib/dictionaries/cif_core.dic
dictionary named 'cif_core.dic' version 2.4.2 from 2011-04-26.

Automatic conversion script
Id: cif_fix_values 2281 2013-09-26 08:29:07Z andrius 
;
_cod_original_sg_symbol_H-M Pbca
_cod_database_code 7214716

loop_
_symmetry_equiv_pos_as_xyz
'x, y, z'
'-x+1/2, -y, z+1/2'
'-x, y+1/2, -z+1/2'
'x+1/2, -y+1/2, -z'
'-x, -y, -z'
'x-1/2, y, -z-1/2'
'x, -y-1/2, z-1/2'
'-x-1/2, y-1/2, z'

loop_
_atom_site_label
_atom_site_type_symbol
_atom_site_fract_x
_atom_site_fract_y
_atom_site_fract_z
_atom_site_U_iso_or_equiv
_atom_site_adp_type
_atom_site_occupancy
_atom_site_symmetry_multiplicity
_atom_site_calc_flag
_atom_site_refinement_flags
Cu1 Cu 0.24744(4) 0.20852(6) 0.295981(19) 0.01470(14) Uani 1 1 d .
Cl1 Cl 0.07246(8) 0.24753(15) 0.32014(4) 0.0178(3) Uani 1 1 d .
Cl2 Cl 0.21756(8) 0.00784(13) 0.22370(4) 0.0179(3) Uani 1 1 d .
O1 O 0.28606(19) 0.3351(4) 0.36978(10) 0.0153(7) Uani 1 1 d .
O2 O 0.4205(2) 0.4011(4) 0.43005(11) 0.0168(7) Uani 1 1 d .
N4 N 0.1283(3) 0.4536(6) 0.45332(15) 0.0154(9) Uani 1 1 d .
N1 N 0.4038(3) 0.1687(5) 0.29101(16) 0.0164(9) Uani 1 1 d .
N2 N 0.1088(2) 0.5969(4) 0.54251(13) 0.0115(8) Uani 1 1 d .
N3 N 0.2798(2) 0.5498(5) 0.50202(14) 0.0123(8) Uani 1 1 d .
C1 C 0.3847(3) 0.3379(5) 0.38299(16) 0.0125(10) Uani 1 1 d .
C2 C 0.4621(3) 0.2600(6) 0.33855(15) 0.0125(10) Uani 1 1 d .
H2B H 0.5066 0.3564 0.3215 0.015 Uiso 1 1 calc R
H2C H 0.5103 0.1746 0.3586 0.015 Uiso 1 1 calc R
C3 C 0.1724(3) 0.5340(6) 0.49893(17) 0.0105(9) Uani 1 1 d .
C4 C 0.1567(3) 0.6745(5) 0.58773(17) 0.0154(10) Uani 1 1 d .
H4 H 0.1130 0.7192 0.6187 0.018 Uiso 1 1 calc R
C5 C 0.2667(3) 0.6951(5) 0.59305(16) 0.0139(9) Uani 1 1 d .
H5 H 0.2978 0.7533 0.6261 0.017 Uiso 1 1 calc R
C6 C 0.3276(3) 0.6279(6) 0.54854(16) 0.0134(10) Uani 1 1 d .
H6 H 0.4034 0.6360 0.5503 0.016 Uiso 1 1 calc R
H1N1 H 0.421(4) 0.052(7) 0.2961(19) 0.050 Uiso 1 1 d .
H1N2 H 0.418(4) 0.196(7) 0.2590(18) 0.050 Uiso 1 1 d .
H4N1 H 0.063(4) 0.448(7) 0.4521(19) 0.050 Uiso 1 1 d .
H4N2 H 0.164(3) 0.416(7) 0.429(2) 0.050 Uiso 1 1 d .
H3N H 0.313(4) 0.506(7) 0.4771(19) 0.050 Uiso 1 1 d .

loop_
_atom_site_aniso_label
_atom_site_aniso_U_11
_atom_site_aniso_U_22
_atom_site_aniso_U_33
_atom_site_aniso_U_23
_atom_site_aniso_U_13
_atom_site_aniso_U_12
Cu1 0.0137(2) 0.0163(2) 0.0141(2) -0.0038(2) -0.0009(2) 0.0010(3)
Cl1 0.0111(5) 0.0227(6) 0.0196(5) -0.0021(5) -0.0012(5) -0.0006(5)
Cl2 0.0267(6) 0.0142(6) 0.0127(5) -0.0024(4) -0.0015(4) -0.0017(5)
O1 0.0081(14) 0.0241(19) 0.0136(14) -0.0046(13) 0.0008(11) 0.0008(13)
O2 0.0132(15) 0.0228(18) 0.0146(15) -0.0056(14) -0.0032(13) 0.0041(14)
N4 0.0088(18) 0.023(2) 0.014(2) -0.0024(19) -0.0003(17) 0.001(2)
N1 0.0176(19) 0.019(2) 0.0130(18) -0.002(2) -0.0020(17) 0.0003(18)
N2 0.0089(18) 0.015(2) 0.0106(18) -0.0010(16) -0.0005(14) 0.0003(17)
N3 0.011(2) 0.017(2) 0.0090(18) -0.0013(16) 0.0015(14) -0.0006(17)
C1 0.013(2) 0.014(3) 0.011(2) 0.0013(19) 0.0023(18) 0.002(2)
C2 0.013(2) 0.013(2) 0.011(2) -0.0030(19) 0.0032(17) 0.0002(19)
C3 0.010(2) 0.012(2) 0.010(2) 0.006(2) 0.0005(17) 0.001(2)
C4 0.019(2) 0.016(3) 0.012(2) 0.002(2) 0.0057(18) 0.002(2)
C5 0.015(2) 0.014(2) 0.013(2) -0.0020(19) -0.0026(18) -0.003(2)
C6 0.011(2) 0.015(2) 0.014(2) 0.004(2) -0.0044(19) -0.003(2)

loop_
_atom_type_symbol
_atom_type_description
_atom_type_scat_dispersion_real
_atom_type_scat_dispersion_imag
_atom_type_scat_source
C C 0.0033 0.0016 'International Tables Vol C Tables 4.2.6.8 and 6.1.1.4'
H H 0.0000 0.0000 'International Tables Vol C Tables 4.2.6.8 and 6.1.1.4'
N N 0.0061 0.0033 'International Tables Vol C Tables 4.2.6.8 and 6.1.1.4'
O O 0.0106 0.0060 'International Tables Vol C Tables 4.2.6.8 and 6.1.1.4'
Cl Cl 0.1484 0.1585 'International Tables Vol C Tables 4.2.6.8 and 6.1.1.4'
Cu Cu 0.3201 1.2651 'International Tables Vol C Tables 4.2.6.8 and 6.1.1.4'

loop_
_geom_angle_atom_site_label_1
_geom_angle_atom_site_label_2
_geom_angle_atom_site_label_3
_geom_angle
N1 Cu1 O1 83.12(13)
N1 Cu1 Cl2 91.21(11)
O1 Cu1 Cl2 166.49(8)
N1 Cu1 Cl1 169.28(11)
O1 Cu1 Cl1 88.25(7)
Cl2 Cu1 Cl1 95.82(4)
C1 O1 Cu1 116.3(2)
C3 N4 H4N1 118(3)
C3 N4 H4N2 119(4)
H4N1 N4 H4N2 123(5)
C2 N1 Cu1 112.1(2)
C2 N1 H1N1 104(3)
Cu1 N1 H1N1 111(3)
C2 N1 H1N2 117(4)
Cu1 N1 H1N2 104(4)
H1N1 N1 H1N2 108(5)
C4 N2 C3 117.0(3)
C6 N3 C3 121.4(3)
C6 N3 H3N 121(4)
C3 N3 H3N 117(4)
O2 C1 O1 123.7(4)
O2 C1 C2 119.0(3)
O1 C1 C2 117.3(3)
N1 C2 C1 110.5(3)
N1 C2 H2B 109.5
C1 C2 H2B 109.5
N1 C2 H2C 109.5
C1 C2 H2C 109.5
H2B C2 H2C 108.1
N4 C3 N3 119.8(4)
N4 C3 N2 119.1(3)
N3 C3 N2 121.1(4)
N2 C4 C5 124.4(4)
N2 C4 H4 117.8
C5 C4 H4 117.8
C6 C5 C4 116.6(4)
C6 C5 H5 121.7
C4 C5 H5 121.7
N3 C6 C5 119.6(3)
N3 C6 H6 120.2
C5 C6 H6 120.2

loop_
_geom_bond_atom_site_label_1
_geom_bond_atom_site_label_2
_geom_bond_distance
Cu1 N1 1.980(4)
Cu1 O1 1.982(2)
Cu1 Cl2 2.2555(11)
Cu1 Cl1 2.2725(11)
O1 C1 1.269(4)
O2 C1 1.249(4)
N4 C3 1.317(5)
N4 H4N1 0.82(4)
N4 H4N2 0.77(5)
N1 C2 1.469(5)
N1 H1N1 0.91(5)
N1 H1N2 0.77(4)
N2 C4 1.321(4)
N2 C3 1.351(5)
N3 C6 1.345(5)
N3 C3 1.349(5)
N3 H3N 0.77(4)
C1 C2 1.513(5)
C2 H2B 0.9900
C2 H2C 0.9900
C4 C5 1.388(5)
C4 H4 0.9500
C5 C6 1.360(5)
C5 H5 0.9500
C6 H6 0.9500

loop_
_geom_hbond_atom_site_label_D
_geom_hbond_atom_site_label_H
_geom_hbond_atom_site_label_A
_geom_hbond_distance_DH
_geom_hbond_distance_HA
_geom_hbond_distance_DA
_geom_hbond_angle_DHA
_geom_hbond_site_symmetry_A
N1 H1N1 Cl1 0.91(5) 2.35(5) 3.244(4) 167(4) 8_655
N1 H1N2 Cl1 0.77(4) 2.66(4) 3.335(4) 147(4) 6_656
N4 H4N1 N2 0.82(4) 2.18(4) 2.988(5) 172(5) 5_566
N4 H4N2 O1 0.77(5) 2.12(4) 2.873(4) 169(5) .
N3 H3N O2 0.77(4) 1.89(5) 2.645(4) 166(5) .
